data_4079829
loop_
_publ_author_name
'Hrdina, Radim'
'Gu\'en\'ee, Laure'
'Moraleda, Delphine'
'Lacour, J\'er\^ome'

_publ_section_title
;
 Synthesis, Structural Analysis, and Catalytic Properties of
 Tetrakis(binaphthyl or octahydrobinaphthyl phosphate) Dirhodium(II,II)
 Complexes
;
_journal_issue 2
_journal_name_full Organometallics
_journal_page_first 473
_journal_paper_doi 10.1021/om300935u
_journal_volume 32
_journal_year 2013
_chemical_absolute_configuration ad
_chemical_formula_moiety 'C20 H12 F2 O2'
_chemical_formula_sum 'C20 H12 F2 O2'
_chemical_formula_weight 322.30
_chemical_name_systematic
; 
 ? 
;
_space_group_IT_number 154
_symmetry_cell_setting hexagonal
_symmetry_space_group_name_Hall 'P 32 2"'
_symmetry_space_group_name_H-M 'P 32 2 1'
_atom_sites_solution_hydrogens geom
_atom_sites_solution_primary direct
_atom_sites_solution_secondary difmap
_audit_creation_method SHELXL-97
_cell_angle_alpha 90.00
_cell_angle_beta 90.00
_cell_angle_gamma 120.00
_cell_formula_units_Z 6
_cell_length_a 10.68954(11)
_cell_length_b 10.68954(11)
_cell_length_c 23.2454(3)
_cell_measurement_reflns_used 12842
_cell_measurement_temperature 180(2)
_cell_measurement_theta_max 73.0881
_cell_measurement_theta_min 3.8000
_cell_volume 2300.31(4)
_computing_cell_refinement
;
CrysAlisPro, Agilent Technologies,
Version 1.171.35.11 (release 16-05-2011 CrysAlis171 .NET)
(compiled May 16 2011,17:55:39)
;
_computing_data_collection
;
CrysAlisPro, Agilent Technologies,
Version 1.171.35.11 (release 16-05-2011 CrysAlis171 .NET)
(compiled May 16 2011,17:55:39)
;
_computing_data_reduction
;
CrysAlisPro, Agilent Technologies,
Version 1.171.35.11 (release 16-05-2011 CrysAlis171 .NET)
(compiled May 16 2011,17:55:39)
;
_computing_molecular_graphics 'ORTEP 3 (Farrugia, 1997)'
_computing_publication_material ShelX_Acta
_computing_structure_refinement 'SHELXL-97 (Sheldrick, 2008)'
_computing_structure_solution 'SHELXS-97 (Sheldrick, 2008)'
_diffrn_ambient_temperature 180(2)
_diffrn_detector_area_resol_mean 10.4679
_diffrn_measured_fraction_theta_full 1.000
_diffrn_measured_fraction_theta_max 0.996
_diffrn_measurement_device_type 'SuperNova, Dual, Cu at zero, Atlas'
_diffrn_measurement_method '\w scans'
_diffrn_radiation_monochromator mirror
_diffrn_radiation_source 'SuperNova (Cu) X-ray Source'
_diffrn_radiation_type CuK\a
_diffrn_radiation_wavelength 1.54184
_diffrn_reflns_av_R_equivalents 0.0316
_diffrn_reflns_av_sigmaI/netI 0.0158
_diffrn_reflns_limit_h_max 12
_diffrn_reflns_limit_h_min -13
_diffrn_reflns_limit_k_max 13
_diffrn_reflns_limit_k_min -13
_diffrn_reflns_limit_l_max 28
_diffrn_reflns_limit_l_min -27
_diffrn_reflns_number 17449
_diffrn_reflns_theta_full 66.97
_diffrn_reflns_theta_max 73.24
_diffrn_reflns_theta_min 4.78
_exptl_absorpt_coefficient_mu 0.889
_exptl_absorpt_correction_T_max 0.895
_exptl_absorpt_correction_T_min 0.821
_exptl_absorpt_correction_type analytical
_exptl_absorpt_process_details
;
CrysAlisPro, Agilent Technologies,
Version 1.171.35.11 (release 16-05-2011 CrysAlis171 .NET)
(compiled May 16 2011,17:55:39)
Analytical numeric absorption correction using a multifaceted crystal
            model based on expressions derived by R.C. Clark & J.S. Reid.
(Clark, R. C. & Reid, J. S. (1995). Acta Cryst. A51, 887-897)
;
_exptl_crystal_colour colorless
_exptl_crystal_density_diffrn 1.396
_exptl_crystal_density_method 'not measured'
_exptl_crystal_description prism
_exptl_crystal_F_000 996
_exptl_crystal_size_max 0.4352
_exptl_crystal_size_mid 0.2214
_exptl_crystal_size_min 0.1568
_refine_diff_density_max 0.150
_refine_diff_density_min -0.218
_refine_diff_density_rms 0.045
_refine_ls_abs_structure_details 'Flack H D (1983), Acta Cryst. A39, 876-881'
_refine_ls_abs_structure_Flack -0.03(10)
_refine_ls_extinction_method none
_refine_ls_goodness_of_fit_ref 1.240
_refine_ls_hydrogen_treatment mixed
_refine_ls_matrix_type full
_refine_ls_number_parameters 226
_refine_ls_number_reflns 3052
_refine_ls_number_restraints 0
_refine_ls_restrained_S_all 1.240
_refine_ls_R_factor_all 0.0315
_refine_ls_R_factor_gt 0.0308
_refine_ls_shift/su_max 0.000
_refine_ls_shift/su_mean 0.000
_refine_ls_structure_factor_coef Fsqd
_refine_ls_weighting_details 'calc w=1/[\s^2^(Fo^2^)+(0.0634P)^2^+0.0000P] where P=(Fo^2^+2Fc^2^)/3'
_refine_ls_weighting_scheme calc
_refine_ls_wR_factor_gt 0.0907
_refine_ls_wR_factor_ref 0.0922
_reflns_number_gt 2975
_reflns_number_total 3052
_reflns_threshold_expression >2sigma(I)
_cod_data_source_file om300935u_si_002.cif
_cod_data_source_block precursor
_cod_original_cell_volume 2300.31(6)
_cod_database_code 4079829

loop_
_symmetry_equiv_pos_as_xyz
'x, y, z'
'-y, x-y, z+2/3'
'-x+y, -x, z+1/3'
'x-y, -y, -z+1/3'
'-x, -x+y, -z+2/3'
'y, x, -z'

loop_
_atom_site_label
_atom_site_type_symbol
_atom_site_fract_x
_atom_site_fract_y
_atom_site_fract_z
_atom_site_U_iso_or_equiv
_atom_site_adp_type
_atom_site_occupancy
_atom_site_symmetry_multiplicity
_atom_site_calc_flag
_atom_site_refinement_flags
F1 F 0.32937(8) 0.82478(9) 0.22705(3) 0.0428(2) Uani 1 1 d .
O1 O 0.05319(10) 0.69151(11) 0.24788(4) 0.0386(2) Uani 1 1 d .
H1 H -0.033(2) 0.640(2) 0.2578(7) 0.055(5) Uiso 1 1 d .
C1 C 0.13410(13) 0.65909(13) 0.28352(5) 0.0282(3) Uani 1 1 d .
C2 C 0.28418(13) 0.73368(13) 0.27217(5) 0.0293(3) Uani 1 1 d .
C3 C 0.37922(12) 0.71560(13) 0.30467(5) 0.0282(2) Uani 1 1 d .
H3 H 0.4796 0.7687 0.2963 0.034 Uiso 1 1 calc R
C4 C 0.32763(12) 0.61676(14) 0.35131(5) 0.0277(2) Uani 1 1 d .
C5 C 0.42174(13) 0.59407(17) 0.38691(5) 0.0383(3) Uani 1 1 d .
H5 H 0.5227 0.6460 0.3796 0.046 Uiso 1 1 calc R
C6 C 0.36994(17) 0.4990(2) 0.43156(6) 0.0524(4) Uani 1 1 d .
H6 H 0.4348 0.4861 0.4554 0.063 Uiso 1 1 calc R
C7 C 0.22009(16) 0.4194(2) 0.44246(7) 0.0517(4) Uani 1 1 d .
H7 H 0.1844 0.3522 0.4733 0.062 Uiso 1 1 calc R
C8 C 0.12609(14) 0.43834(16) 0.40895(6) 0.0387(3) Uani 1 1 d .
H8 H 0.0255 0.3840 0.4168 0.046 Uiso 1 1 calc R
C9 C 0.17587(12) 0.53756(13) 0.36269(5) 0.0271(2) Uani 1 1 d .
C10 C 0.07958(11) 0.56117(12) 0.32787(5) 0.0253(2) Uani 1 1 d .
F2 F -0.04519(10) 0.68469(10) 0.63284(4) 0.0507(2) Uani 1 1 d .
O2 O -0.17851(10) 0.81535(11) 0.59259(4) 0.0379(2) Uani 1 1 d .
H2 H -0.216(2) 0.860(2) 0.5771(8) 0.062(6) Uiso 1 1 d .
C11 C -0.06398(13) 0.83129(13) 0.56169(5) 0.0285(2) Uani 1 1 d .
C12 C 0.00678(15) 0.75912(14) 0.58326(5) 0.0349(3) Uani 1 1 d .
C13 C 0.11982(15) 0.76119(14) 0.55675(6) 0.0347(3) Uani 1 1 d .
H13 H 0.1634 0.7103 0.5727 0.042 Uiso 1 1 calc R
C14 C 0.17349(13) 0.84048(13) 0.50455(5) 0.0301(3) Uani 1 1 d .
C15 C 0.28840(15) 0.84138(16) 0.47418(6) 0.0393(3) Uani 1 1 d .
H15 H 0.3331 0.7906 0.4891 0.047 Uiso 1 1 calc R
C16 C 0.33593(15) 0.91530(17) 0.42316(6) 0.0439(3) Uani 1 1 d .
H16 H 0.4125 0.9145 0.4027 0.053 Uiso 1 1 calc R
C17 C 0.27163(14) 0.99200(17) 0.40115(6) 0.0390(3) Uani 1 1 d .
H17 H 0.3048 1.0424 0.3657 0.047 Uiso 1 1 calc R
C18 C 0.16109(13) 0.99507(14) 0.43026(5) 0.0316(3) Uani 1 1 d .
H18 H 0.1204 1.0495 0.4152 0.038 Uiso 1 1 calc R
C19 C 0.10727(12) 0.91789(12) 0.48245(5) 0.0264(2) Uani 1 1 d .
C20 C -0.01366(12) 0.91145(12) 0.51161(5) 0.0248(2) Uani 1 1 d .

loop_
_atom_site_aniso_label
_atom_site_aniso_U_11
_atom_site_aniso_U_22
_atom_site_aniso_U_33
_atom_site_aniso_U_23
_atom_site_aniso_U_13
_atom_site_aniso_U_12
F1 0.0315(4) 0.0414(4) 0.0458(4) 0.0198(3) 0.0049(3) 0.0109(3)
O1 0.0257(4) 0.0384(5) 0.0471(5) 0.0132(4) -0.0054(4) 0.0126(4)
C1 0.0254(6) 0.0265(5) 0.0318(6) -0.0006(4) -0.0041(4) 0.0124(5)
C2 0.0271(6) 0.0254(6) 0.0305(6) 0.0043(4) 0.0018(4) 0.0095(5)
C3 0.0176(5) 0.0310(6) 0.0313(6) -0.0017(5) 0.0007(4) 0.0086(4)
C4 0.0204(5) 0.0351(6) 0.0267(5) -0.0023(5) -0.0014(4) 0.0132(5)
C5 0.0234(6) 0.0585(9) 0.0338(6) 0.0074(5) 0.0012(5) 0.0211(6)
C6 0.0380(8) 0.0883(13) 0.0378(7) 0.0201(8) 0.0006(6) 0.0367(8)
C7 0.0369(8) 0.0741(11) 0.0437(7) 0.0309(7) 0.0081(6) 0.0274(8)
C8 0.0255(6) 0.0491(8) 0.0390(6) 0.0145(6) 0.0056(5) 0.0168(6)
C9 0.0217(5) 0.0323(6) 0.0264(5) 0.0011(4) 0.0003(4) 0.0127(5)
C10 0.0207(6) 0.0250(5) 0.0282(5) -0.0026(4) -0.0005(4) 0.0099(4)
F2 0.0524(5) 0.0571(5) 0.0469(4) 0.0266(4) 0.0099(4) 0.0306(4)
O2 0.0361(5) 0.0420(5) 0.0385(5) 0.0150(4) 0.0126(4) 0.0217(4)
C11 0.0254(5) 0.0280(5) 0.0294(5) 0.0016(4) 0.0012(4) 0.0112(5)
C12 0.0364(7) 0.0327(6) 0.0328(6) 0.0080(5) 0.0000(5) 0.0153(5)
C13 0.0335(6) 0.0329(6) 0.0409(6) 0.0001(5) -0.0089(5) 0.0189(5)
C14 0.0257(5) 0.0307(6) 0.0330(6) -0.0089(5) -0.0079(4) 0.0133(5)
C15 0.0311(6) 0.0455(7) 0.0458(7) -0.0133(6) -0.0070(5) 0.0224(6)
C16 0.0302(6) 0.0544(9) 0.0442(7) -0.0159(6) 0.0021(5) 0.0190(6)
C17 0.0307(6) 0.0454(7) 0.0305(6) -0.0056(5) 0.0034(5) 0.0113(6)
C18 0.0260(6) 0.0326(6) 0.0287(6) -0.0033(4) -0.0007(4) 0.0089(5)
C19 0.0239(5) 0.0262(5) 0.0248(5) -0.0056(4) -0.0037(4) 0.0093(4)
C20 0.0236(5) 0.0218(5) 0.0247(5) -0.0018(4) -0.0028(4) 0.0083(4)

loop_
_atom_type_symbol
_atom_type_description
_atom_type_scat_dispersion_real
_atom_type_scat_dispersion_imag
_atom_type_scat_source
C C 0.0181 0.0091 'International Tables Vol C Tables 4.2.6.8 and 6.1.1.4'
H H 0.0000 0.0000 'International Tables Vol C Tables 4.2.6.8 and 6.1.1.4'
O O 0.0492 0.0322 'International Tables Vol C Tables 4.2.6.8 and 6.1.1.4'
F F 0.0727 0.0534 'International Tables Vol C Tables 4.2.6.8 and 6.1.1.4'

loop_
_geom_angle_atom_site_label_1
_geom_angle_atom_site_label_2
_geom_angle_atom_site_label_3
_geom_angle
_geom_angle_site_symmetry_3
C1 O1 H1 107.0(13) .
O1 C1 C10 124.67(11) .
O1 C1 C2 115.40(10) .
C10 C1 C2 119.93(10) .
F1 C2 C3 120.94(10) .
F1 C2 C1 116.67(10) .
C3 C2 C1 122.39(11) .
C2 C3 C4 119.48(10) .
C2 C3 H3 120.3 .
C4 C3 H3 120.3 .
C5 C4 C3 122.00(11) .
C5 C4 C9 118.95(11) .
C3 C4 C9 119.06(10) .
C6 C5 C4 121.03(12) .
C6 C5 H5 119.5 .
C4 C5 H5 119.5 .
C5 C6 C7 120.13(13) .
C5 C6 H6 119.9 .
C7 C6 H6 119.9 .
C8 C7 C6 120.44(13) .
C8 C7 H7 119.8 .
C6 C7 H7 119.8 .
C7 C8 C9 121.10(12) .
C7 C8 H8 119.4 .
C9 C8 H8 119.4 .
C8 C9 C10 121.97(10) .
C8 C9 C4 118.34(10) .
C10 C9 C4 119.69(10) .
C1 C10 C9 119.43(10) .
C1 C10 C10 119.30(11) 5
C9 C10 C10 121.27(10) 5
C11 O2 H2 110.8(13) .
O2 C11 C20 124.79(11) .
O2 C11 C12 116.06(11) .
C20 C11 C12 119.15(11) .
C13 C12 F2 120.07(11) .
C13 C12 C11 123.28(11) .
F2 C12 C11 116.65(11) .
C12 C13 C14 119.35(11) .
C12 C13 H13 120.3 .
C14 C13 H13 120.3 .
C15 C14 C13 121.28(12) .
C15 C14 C19 119.87(11) .
C13 C14 C19 118.83(11) .
C16 C15 C14 120.37(13) .
C16 C15 H15 119.8 .
C14 C15 H15 119.8 .
C15 C16 C17 120.15(12) .
C15 C16 H16 119.9 .
C17 C16 H16 119.9 .
C18 C17 C16 120.78(13) .
C18 C17 H17 119.6 .
C16 C17 H17 119.6 .
C17 C18 C19 120.70(13) .
C17 C18 H18 119.6 .
C19 C18 H18 119.6 .
C18 C19 C14 118.10(11) .
C18 C19 C20 121.85(11) .
C14 C19 C20 119.99(10) .
C11 C20 C19 119.36(10) .
C11 C20 C20 119.39(11) 6_466
C19 C20 C20 121.23(11) 6_466

loop_
_geom_bond_atom_site_label_1
_geom_bond_atom_site_label_2
_geom_bond_distance
_geom_bond_site_symmetry_2
F1 C2 1.3459(13) .
O1 C1 1.3617(14) .
O1 H1 0.83(2) .
C1 C10 1.3741(16) .
C1 C2 1.4141(16) .
C2 C3 1.3551(17) .
C3 C4 1.4190(16) .
C3 H3 0.9500 .
C4 C5 1.4141(16) .
C4 C9 1.4300(15) .
C5 C6 1.3619(19) .
C5 H5 0.9500 .
C6 C7 1.411(2) .
C6 H6 0.9500 .
C7 C8 1.3640(19) .
C7 H7 0.9500 .
C8 C9 1.4143(16) .
C8 H8 0.9500 .
C9 C10 1.4276(15) .
C10 C10 1.495(2) 5
F2 C12 1.3520(14) .
O2 C11 1.3547(15) .
O2 H2 0.84(2) .
C11 C20 1.3848(16) .
C11 C12 1.4150(17) .
C12 C13 1.347(2) .
C13 C14 1.4261(18) .
C13 H13 0.9500 .
C14 C15 1.4125(17) .
C14 C19 1.4267(16) .
C15 C16 1.374(2) .
C15 H15 0.9500 .
C16 C17 1.404(2) .
C16 H16 0.9500 .
C17 C18 1.3762(18) .
C17 H17 0.9500 .
C18 C19 1.4171(16) .
C18 H18 0.9500 .
C19 C20 1.4305(16) .
C20 C20 1.488(2) 6_466

loop_
_geom_hbond_atom_site_label_D
_geom_hbond_atom_site_label_H
_geom_hbond_atom_site_label_A
_geom_hbond_distance_DH
_geom_hbond_distance_HA
_geom_hbond_distance_DA
_geom_hbond_angle_DHA
_geom_hbond_site_symmetry_A
O2 H2 O1 0.84(2) 2.18(2) 2.9377(14) 150.0(17) 3_465
